data_7157548
loop_
_publ_author_name
'Bou-Petit, Elisabeth'
'Plans, Arnau'
'Rodr\'iguez-Picazo, Nieves'
'Torres-Coll, Antoni'
'Puigjaner, Cristina'
'Font-Bardia, Merc\`e'
'Teixid\'o, Jordi'
'Ramon Y Cajal, Santiago'
'Estrada-Tejedor, Roger'
'Borrell, Jos\'e I'

_publ_section_title
;
 C4-C5 fused pyrazol-3-amines: when the degree of unsaturation and
 electronic characteristics of the fused ring controls regioselectivity in
 Ullmann and acylation reactions.
;
_journal_issue 27
_journal_name_full 'Organic &amp; biomolecular chemistry'
_journal_page_first 5145
_journal_page_last 5156
_journal_paper_doi 10.1039/d0ob00796j
_journal_volume 18
_journal_year 2020
_chemical_formula_sum 'C18 H14 N4 O'
_chemical_formula_weight 302.33
_space_group_crystal_system monoclinic
_space_group_IT_number 15
_space_group_name_Hall '-C 2yc'
_space_group_name_H-M_alt 'C 1 2/c 1'
_atom_sites_solution_hydrogens mixed
_audit_creation_method SHELXL-2018/3
_audit_update_record
;
2020-03-11 deposited with the CCDC.	2020-06-17 downloaded from the CCDC.
;
_cell_angle_alpha 90
_cell_angle_beta 128.1800(10)
_cell_angle_gamma 90
_cell_formula_units_Z 8
_cell_length_a 27.7141(13)
_cell_length_b 6.4562(3)
_cell_length_c 20.6251(10)
_cell_measurement_reflns_used 7790
_cell_measurement_temperature 100(2)
_cell_measurement_theta_max 27.47
_cell_measurement_theta_min 2.95
_cell_volume 2900.9(2)
_computing_cell_refinement 'Bruker SAINT'
_computing_data_collection 'Bruker APEX3'
_computing_data_reduction 'Bruker SAINT'
_computing_molecular_graphics 'Bruker SHELXTL'
_computing_publication_material 'Bruker SHELXTL'
_computing_structure_refinement 'SHELXL-2018/3 (Sheldrick, 2018)'
_computing_structure_solution 'SHELXT 2014/5 (Sheldrick, 2014)'
_diffrn_ambient_temperature 100(2)
_diffrn_measured_fraction_theta_full 0.991
_diffrn_measured_fraction_theta_max 0.991
_diffrn_measurement_device_type 'D8 Venture'
_diffrn_measurement_method '\f and \w scans'
_diffrn_radiation_type MoK\a
_diffrn_radiation_wavelength 0.71073
_diffrn_reflns_av_R_equivalents 0.0476
_diffrn_reflns_av_unetI/netI 0.0260
_diffrn_reflns_Laue_measured_fraction_full 0.991
_diffrn_reflns_Laue_measured_fraction_max 0.991
_diffrn_reflns_limit_h_max 36
_diffrn_reflns_limit_h_min -35
_diffrn_reflns_limit_k_max 8
_diffrn_reflns_limit_k_min -8
_diffrn_reflns_limit_l_max 26
_diffrn_reflns_limit_l_min -26
_diffrn_reflns_number 24789
_diffrn_reflns_point_group_measured_fraction_full 0.991
_diffrn_reflns_point_group_measured_fraction_max 0.991
_diffrn_reflns_theta_full 25.242
_diffrn_reflns_theta_max 27.605
_diffrn_reflns_theta_min 2.947
_diffrn_source microfocus
_exptl_absorpt_coefficient_mu 0.090
_exptl_absorpt_correction_T_max 0.7456
_exptl_absorpt_correction_T_min 0.6825
_exptl_absorpt_correction_type multi-scan
_exptl_absorpt_process_details sadabs
_exptl_crystal_colour orange
_exptl_crystal_density_diffrn 1.384
_exptl_crystal_description prism
_exptl_crystal_F_000 1264
_exptl_crystal_size_max 0.292
_exptl_crystal_size_mid 0.130
_exptl_crystal_size_min 0.066
_refine_diff_density_max 0.404
_refine_diff_density_min -0.270
_refine_diff_density_rms 0.055
_refine_ls_extinction_method none
_refine_ls_goodness_of_fit_ref 1.063
_refine_ls_hydrogen_treatment mixed
_refine_ls_matrix_type full
_refine_ls_number_parameters 216
_refine_ls_number_reflns 3348
_refine_ls_number_restraints 0
_refine_ls_restrained_S_all 1.063
_refine_ls_R_factor_all 0.0646
_refine_ls_R_factor_gt 0.0491
_refine_ls_shift/su_max 0.000
_refine_ls_shift/su_mean 0.000
_refine_ls_structure_factor_coef Fsqd
_refine_ls_weighting_details 'w=1/[\s^2^(Fo^2^)+(0.0807P)^2^+2.6312P] where P=(Fo^2^+2Fc^2^)/3'
_refine_ls_weighting_scheme calc
_refine_ls_wR_factor_gt 0.1358
_refine_ls_wR_factor_ref 0.1476
_reflns_Friedel_coverage 0.000
_reflns_number_gt 2631
_reflns_number_total 3348
_reflns_threshold_expression 'I > 2\s(I)'
_cod_data_source_file d0ob00796j5.cif
_cod_data_source_block mo_023WB46_0m_a
_cod_depositor_comments 'Adding full bibliography for 7157548--7157549.cif.'
_cod_original_sg_symbol_H-M 'C 2/c'
_cod_database_code 7157548
_shelx_shelxl_version_number 2018/3
_shelx_space_group_comment
;
The symmetry employed for this shelxl refinement is uniquely defined
by the following loop, which should always be used as a source of
symmetry information in preference to the above space-group names.
They are only intended as comments.
;
_shelx_estimated_absorpt_t_min 0.974
_shelx_estimated_absorpt_t_max 0.994

loop_
_space_group_symop_operation_xyz
'x, y, z'
'-x, y, -z+1/2'
'x+1/2, y+1/2, z'
'-x+1/2, y+1/2, -z+1/2'
'-x, -y, -z'
'x, -y, z-1/2'
'-x+1/2, -y+1/2, -z'
'x+1/2, -y+1/2, z-1/2'

loop_
_atom_site_label
_atom_site_type_symbol
_atom_site_fract_x
_atom_site_fract_y
_atom_site_fract_z
_atom_site_U_iso_or_equiv
_atom_site_adp_type
_atom_site_occupancy
_atom_site_site_symmetry_order
_atom_site_calc_flag
_atom_site_refinement_flags_posn
_atom_site_refinement_flags_adp
_atom_site_refinement_flags_occupancy
_atom_site_disorder_assembly
_atom_site_disorder_group
O1 O 0.29346(6) 0.8892(2) 0.58507(8) 0.0331(3) Uani 1 1 d . . . . .
N1 N 0.32782(6) 0.7044(2) 0.52798(9) 0.0246(3) Uani 1 1 d . . . . .
H1N H 0.294315 0.628276 0.500476 0.030 Uiso 1 1 calc R U . . .
N2 N 0.37314(6) 0.5226(2) 0.47322(8) 0.0218(3) Uani 1 1 d . . . . .
N3 N 0.42539(6) 0.5497(2) 0.47790(8) 0.0227(3) Uani 1 1 d . . . . .
N4 N 0.50789(7) 0.7858(2) 0.54386(10) 0.0293(3) Uani 1 1 d . . . . .
H4NA H 0.5254(10) 0.705(4) 0.5282(13) 0.036(6) Uiso 1 1 d . . . . .
H4NB H 0.5215(14) 0.917(5) 0.5636(18) 0.069(8) Uiso 1 1 d . . . . .
C1 C 0.42307(8) 1.3272(3) 0.68974(12) 0.0349(4) Uani 1 1 d . . . . .
H1 H 0.430397 1.364787 0.651974 0.042 Uiso 1 1 calc R U . . .
C2 C 0.43355(9) 1.4701(3) 0.74808(14) 0.0457(6) Uani 1 1 d . . . . .
H2 H 0.447846 1.605322 0.749813 0.055 Uiso 1 1 calc R U . . .
C3 C 0.42317(9) 1.4154(4) 0.80316(14) 0.0469(6) Uani 1 1 d . . . . .
H3 H 0.430685 1.513061 0.842937 0.056 Uiso 1 1 calc R U . . .
C4 C 0.40196(9) 1.2202(4) 0.80103(12) 0.0418(5) Uani 1 1 d . . . . .
H4 H 0.394960 1.183850 0.839234 0.050 Uiso 1 1 calc R U . . .
C5 C 0.39088(8) 1.0769(3) 0.74302(11) 0.0340(4) Uani 1 1 d . . . . .
H5 H 0.375822 0.943094 0.741170 0.041 Uiso 1 1 calc R U . . .
C6 C 0.40184(7) 1.1292(3) 0.68707(10) 0.0280(4) Uani 1 1 d . . . . .
C7 C 0.39258(7) 0.9752(3) 0.62695(10) 0.0246(4) Uani 1 1 d . . . . .
C8 C 0.43366(7) 0.9490(3) 0.61145(10) 0.0237(3) Uani 1 1 d . . . . .
H8 H 0.469169 1.034086 0.638381 0.028 Uiso 1 1 calc R U . . .
C9 C 0.42300(7) 0.7949(2) 0.55519(10) 0.0214(3) Uani 1 1 d . . . . .
C10 C 0.37132(7) 0.6710(2) 0.51789(9) 0.0213(3) Uani 1 1 d . . . . .
C11 C 0.33566(7) 0.8563(3) 0.58086(10) 0.0263(4) Uani 1 1 d . . . . .
C12 C 0.45435(7) 0.7127(2) 0.52625(10) 0.0207(3) Uani 1 1 d . . . . .
C13 C 0.33313(7) 0.3532(2) 0.42769(10) 0.0219(3) Uani 1 1 d . . . . .
C14 C 0.29856(8) 0.2663(3) 0.44864(11) 0.0269(4) Uani 1 1 d . . . . .
H14 H 0.301878 0.318474 0.494318 0.032 Uiso 1 1 calc R U . . .
C15 C 0.25922(8) 0.1031(3) 0.40258(12) 0.0310(4) Uani 1 1 d . . . . .
H15 H 0.234379 0.047124 0.415515 0.037 Uiso 1 1 calc R U . . .
C16 C 0.25584(9) 0.0211(3) 0.33789(12) 0.0331(4) Uani 1 1 d . . . . .
H16 H 0.229140 -0.091749 0.306826 0.040 Uiso 1 1 calc R U . . .
C17 C 0.29180(9) 0.1050(3) 0.31873(11) 0.0338(4) Uani 1 1 d . . . . .
H17 H 0.290166 0.047123 0.275057 0.041 Uiso 1 1 calc R U . . .
C18 C 0.32999(8) 0.2720(3) 0.36256(11) 0.0284(4) Uani 1 1 d . . . . .
H18 H 0.353805 0.330567 0.348391 0.034 Uiso 1 1 calc R U . . .

loop_
_atom_site_aniso_label
_atom_site_aniso_U_11
_atom_site_aniso_U_22
_atom_site_aniso_U_33
_atom_site_aniso_U_23
_atom_site_aniso_U_13
_atom_site_aniso_U_12
O1 0.0219(6) 0.0462(8) 0.0382(7) -0.0201(6) 0.0220(6) -0.0094(5)
N1 0.0169(7) 0.0315(7) 0.0290(7) -0.0117(6) 0.0160(6) -0.0067(5)
N2 0.0184(6) 0.0256(7) 0.0270(7) -0.0048(5) 0.0169(6) -0.0019(5)
N3 0.0190(7) 0.0264(7) 0.0286(7) -0.0017(6) 0.0177(6) -0.0007(5)
N4 0.0239(7) 0.0280(8) 0.0460(9) -0.0067(7) 0.0266(7) -0.0036(6)
C1 0.0233(8) 0.0374(10) 0.0390(10) -0.0123(8) 0.0168(8) -0.0029(7)
C2 0.0294(10) 0.0408(11) 0.0589(13) -0.0238(10) 0.0234(10) -0.0068(8)
C3 0.0256(9) 0.0591(13) 0.0467(12) -0.0308(11) 0.0177(9) -0.0021(9)
C4 0.0265(9) 0.0642(14) 0.0302(10) -0.0149(9) 0.0152(8) 0.0036(9)
C5 0.0250(9) 0.0445(10) 0.0300(9) -0.0094(8) 0.0157(8) -0.0006(8)
C6 0.0150(7) 0.0350(9) 0.0275(8) -0.0127(7) 0.0100(7) -0.0016(6)
C7 0.0180(7) 0.0284(8) 0.0248(8) -0.0066(6) 0.0119(7) -0.0021(6)
C8 0.0153(7) 0.0275(8) 0.0257(8) -0.0049(6) 0.0113(6) -0.0024(6)
C9 0.0165(7) 0.0254(8) 0.0248(8) -0.0015(6) 0.0140(6) -0.0005(6)
C10 0.0183(7) 0.0250(8) 0.0226(7) -0.0035(6) 0.0136(7) -0.0007(6)
C11 0.0204(8) 0.0327(9) 0.0280(8) -0.0090(7) 0.0161(7) -0.0036(7)
C12 0.0186(7) 0.0223(7) 0.0235(7) 0.0009(6) 0.0141(6) 0.0022(6)
C13 0.0176(7) 0.0241(7) 0.0229(7) -0.0033(6) 0.0120(6) -0.0008(6)
C14 0.0277(9) 0.0303(8) 0.0291(8) -0.0058(7) 0.0208(8) -0.0037(7)
C15 0.0314(9) 0.0304(9) 0.0383(10) -0.0042(7) 0.0251(8) -0.0063(7)
C16 0.0319(9) 0.0311(9) 0.0345(10) -0.0097(7) 0.0196(8) -0.0095(7)
C17 0.0351(10) 0.0395(10) 0.0306(9) -0.0120(8) 0.0222(8) -0.0073(8)
C18 0.0285(9) 0.0346(9) 0.0293(8) -0.0051(7) 0.0215(8) -0.0044(7)

loop_
_atom_type_symbol
_atom_type_description
_atom_type_scat_dispersion_real
_atom_type_scat_dispersion_imag
_atom_type_scat_source
C C 0.0033 0.0016 'International Tables Vol C Tables 4.2.6.8 and 6.1.1.4'
H H 0.0000 0.0000 'International Tables Vol C Tables 4.2.6.8 and 6.1.1.4'
N N 0.0061 0.0033 'International Tables Vol C Tables 4.2.6.8 and 6.1.1.4'
O O 0.0106 0.0060 'International Tables Vol C Tables 4.2.6.8 and 6.1.1.4'

loop_
_geom_angle_atom_site_label_1
_geom_angle_atom_site_label_2
_geom_angle_atom_site_label_3
_geom_angle
_geom_angle_site_symmetry_1
_geom_angle_site_symmetry_3
_geom_angle_publ_flag
C10 N1 C11 120.77(13) . . ?
C10 N1 H1N 119.6 . . ?
C11 N1 H1N 119.6 . . ?
C10 N2 N3 109.69(12) . . ?
C10 N2 C13 130.78(13) . . ?
N3 N2 C13 119.51(12) . . ?
C12 N3 N2 105.69(12) . . ?
C12 N4 H4NA 116.2(14) . . ?
C12 N4 H4NB 121.1(19) . . ?
H4NA N4 H4NB 122(2) . . ?
C6 C1 C2 119.8(2) . . ?
C6 C1 H1 120.1 . . ?
C2 C1 H1 120.1 . . ?
C3 C2 C1 120.1(2) . . ?
C3 C2 H2 119.9 . . ?
C1 C2 H2 119.9 . . ?
C2 C3 C4 120.62(18) . . ?
C2 C3 H3 119.7 . . ?
C4 C3 H3 119.7 . . ?
C3 C4 C5 119.9(2) . . ?
C3 C4 H4 120.0 . . ?
C5 C4 H4 120.0 . . ?
C4 C5 C6 120.2(2) . . ?
C4 C5 H5 119.9 . . ?
C6 C5 H5 119.9 . . ?
C1 C6 C5 119.24(17) . . ?
C1 C6 C7 119.90(17) . . ?
C5 C6 C7 120.85(17) . . ?
C8 C7 C11 120.20(15) . . ?
C8 C7 C6 122.59(15) . . ?
C11 C7 C6 117.14(14) . . ?
C7 C8 C9 119.72(15) . . ?
C7 C8 H8 120.1 . . ?
C9 C8 H8 120.1 . . ?
C10 C9 C8 118.81(14) . . ?
C10 C9 C12 103.91(14) . . ?
C8 C9 C12 137.13(15) . . ?
N2 C10 N1 128.78(14) . . ?
N2 C10 C9 109.05(14) . . ?
N1 C10 C9 122.17(14) . . ?
O1 C11 N1 118.75(15) . . ?
O1 C11 C7 123.35(15) . . ?
N1 C11 C7 117.86(14) . . ?
N3 C12 N4 121.62(14) . . ?
N3 C12 C9 111.61(14) . . ?
N4 C12 C9 126.77(15) . . ?
C14 C13 C18 120.23(15) . . ?
C14 C13 N2 120.77(14) . . ?
C18 C13 N2 118.99(15) . . ?
C15 C14 C13 119.69(15) . . ?
C15 C14 H14 120.2 . . ?
C13 C14 H14 120.2 . . ?
C16 C15 C14 120.49(16) . . ?
C16 C15 H15 119.8 . . ?
C14 C15 H15 119.8 . . ?
C15 C16 C17 119.49(16) . . ?
C15 C16 H16 120.3 . . ?
C17 C16 H16 120.3 . . ?
C18 C17 C16 120.75(17) . . ?
C18 C17 H17 119.6 . . ?
C16 C17 H17 119.6 . . ?
C17 C18 C13 119.30(16) . . ?
C17 C18 H18 120.4 . . ?
C13 C18 H18 120.4 . . ?

loop_
_geom_bond_atom_site_label_1
_geom_bond_atom_site_label_2
_geom_bond_distance
_geom_bond_site_symmetry_2
_geom_bond_publ_flag
O1 C11 1.243(2) . ?
N1 C10 1.361(2) . ?
N1 C11 1.380(2) . ?
N1 H1N 0.8800 . ?
N2 C10 1.352(2) . ?
N2 N3 1.4013(18) . ?
N2 C13 1.421(2) . ?
N3 C12 1.325(2) . ?
N4 C12 1.375(2) . ?
N4 H4NA 0.90(2) . ?
N4 H4NB 0.91(3) . ?
C1 C6 1.394(3) . ?
C1 C2 1.397(3) . ?
C1 H1 0.9500 . ?
C2 C3 1.379(3) . ?
C2 H2 0.9500 . ?
C3 C4 1.380(3) . ?
C3 H3 0.9500 . ?
C4 C5 1.388(3) . ?
C4 H4 0.9500 . ?
C5 C6 1.404(3) . ?
C5 H5 0.9500 . ?
C6 C7 1.483(2) . ?
C7 C8 1.370(2) . ?
C7 C11 1.459(2) . ?
C8 C9 1.414(2) . ?
C8 H8 0.9500 . ?
C9 C10 1.386(2) . ?
C9 C12 1.427(2) . ?
C13 C14 1.390(2) . ?
C13 C18 1.394(2) . ?
C14 C15 1.386(2) . ?
C14 H14 0.9500 . ?
C15 C16 1.384(3) . ?
C15 H15 0.9500 . ?
C16 C17 1.389(3) . ?
C16 H16 0.9500 . ?
C17 C18 1.385(2) . ?
C17 H17 0.9500 . ?
C18 H18 0.9500 . ?
